data_2005133
loop_
_publ_author_name
'Garc\'ia-Granda, S.'
'Morales, A. D.'
'Ru\'iz, E. R.'
'Fern\'andez Bertr\'an, J.'

_publ_contact_author
;
      Santiago Garc\'ia-Granda
      Departamento de Qu\'imica F\'isica y Anal\'itica
      Facultad de Qu\'imica
      Universidad de Oviedo
      Avda. Juli\'an Claver\'ia, 8
      33006 Oviedo
      Spain
;
_publ_section_title
;
 Aqua(hexacyanoferrato-<i>N</i>)bis(\m-glycine)glycinecerium(III)
 Monohydrate
;
_journal_issue 7
_journal_name_full 'Acta Crystallographica Section C'
_journal_page_first 1679
_journal_page_last 1681
_journal_paper_doi 10.1107/S0108270196003149
_journal_volume 52
_journal_year 1996
_chemical_formula_iupac '[Ce Fe (C6 N6) (C2 H5 N O2)3 (H2 O)] , H2 O'
_chemical_formula_sum 'C24 H38 Ce2 Fe2 N18 O16'
_chemical_formula_weight 1226.66
_chemical_name_systematic
;
Aquotriglycinecerium(III) hexacyanoferrate(III) monohydrate.
;
_space_group_IT_number 2
_symmetry_cell_setting triclinic
_symmetry_space_group_name_Hall '-P 1'
_symmetry_space_group_name_H-M 'P -1'
_audit_creation_method SHELXL
_cell_angle_alpha 75.02(3)
_cell_angle_beta 88.21(3)
_cell_angle_gamma 61.36(3)
_cell_formula_units_Z 1
_cell_length_a 10.004(3)
_cell_length_b 10.168(2)
_cell_length_c 12.166(4)
_cell_measurement_reflns_used 25
_cell_measurement_temperature 293(2)
_cell_measurement_theta_max 18
_cell_measurement_theta_min 15
_cell_volume 1042.9(6)
_computing_cell_refinement 'CRYSDA DIRDIF (Beurskens et al, 1992)'
_computing_data_collection
;
CAD-4 Diffractometer Control Software (Enraf-Nonius, 1994)
;
_computing_data_reduction 'REFLEX (local program)'
_computing_molecular_graphics 'EUCLID (Spek, 1982)'
_computing_publication_material SHELXL93
_computing_structure_refinement
;
SHELXL93 (Sheldrick, 1993). Further geometrical calculations were
made with PARST (Nardelli, 1983)
;
_computing_structure_solution DIRDIF
_diffrn_ambient_temperature 293(2)
_diffrn_measurement_device 'Enraf-Nonius CAD-4 diffractometer'
_diffrn_measurement_method '\w-2\q scan technique'
_diffrn_radiation_monochromator graphite
_diffrn_radiation_source 'fine-focus sealed tube'
_diffrn_radiation_type MoK\a
_diffrn_radiation_wavelength 0.71073
_diffrn_reflns_av_R_equivalents 0.0156
_diffrn_reflns_av_sigmaI/netI 0.0275
_diffrn_reflns_limit_h_max 11
_diffrn_reflns_limit_h_min -11
_diffrn_reflns_limit_k_max 12
_diffrn_reflns_limit_k_min -11
_diffrn_reflns_limit_l_max 14
_diffrn_reflns_limit_l_min 0
_diffrn_reflns_number 3843
_diffrn_reflns_theta_max 24.97
_diffrn_reflns_theta_min 1.74
_diffrn_standards_decay_% 4.9
_diffrn_standards_interval_count 200
_diffrn_standards_interval_time 60
_diffrn_standards_number 3
_exptl_absorpt_coefficient_mu 2.910
_exptl_absorpt_correction_T_max 0.9997
_exptl_absorpt_correction_T_min 0.8993
_exptl_absorpt_correction_type '\y scan (North, Phillips & Mathews, 1968)'
_exptl_crystal_colour green
_exptl_crystal_density_diffrn 1.953
_exptl_crystal_density_meas ?
_exptl_crystal_description prismatic
_exptl_crystal_F_000 604
_exptl_crystal_size_max 0.3
_exptl_crystal_size_mid 0.1
_exptl_crystal_size_min 0.1
_refine_diff_density_max 0.471
_refine_diff_density_min -0.381
_refine_ls_extinction_method none
_refine_ls_goodness_of_fit_all 1.083
_refine_ls_goodness_of_fit_obs 1.097
_refine_ls_hydrogen_treatment refall
_refine_ls_matrix_type full
_refine_ls_number_parameters 356
_refine_ls_number_reflns 3656
_refine_ls_number_restraints 0
_refine_ls_restrained_S_all 1.083
_refine_ls_restrained_S_obs 1.097
_refine_ls_R_factor_all 0.0234
_refine_ls_R_factor_obs 0.0188
_refine_ls_shift/esd_max 0.001
_refine_ls_shift/esd_mean 0.000
_refine_ls_structure_factor_coef Fsqd
_refine_ls_weighting_details 'w = 1/[\s^2^(Fo^2^)+(0.0224P)^2^+0.4228P] where P=(Fo^2^+2Fc^2^)/3'
_refine_ls_weighting_scheme calc
_refine_ls_wR_factor_all 0.0486
_refine_ls_wR_factor_obs 0.0471
_reflns_number_observed 3373
_reflns_number_total 3656
_reflns_observed_criterion >2sigma(I)
_cod_data_source_file jz1110.cif
_cod_data_source_block ce2
_cod_depositor_comments
;
The following automatic conversions were performed:
'_symmetry_cell_setting' value 'Triclinic' changed to 'triclinic'
according to '/home/saulius/struct/CIF-dictionaries/cif_core.dic'
dictionary named 'cif_core.dic' version 2.4.1 from 2010-06-29.

Automatic conversion script
Id: cif_fix_enum 1527 2010-12-29 10:47:43Z saulius 

The following automatic conversions were performed:

'_symmetry_cell_setting' value 'Triclinic' changed to 'triclinic'
according to /home/saulius/struct/CIF-dictionaries/cif_core.dic
dictionary named 'cif_core.dic' version 2.4.1 from 2010-06-29.

Automatic conversion script
Id: cif_fix_values 1715 2011-07-08 13:25:40Z adriana 

The following automatic conversions were performed:

'_exptl_crystal_density_meas' value 'none' was changed to '?' - the
value is perceived as not measured.

Automatic conversion script
Id: cif_fix_values 3008 2015-01-20 13:52:24Z robertas 

The following automatic conversions were performed:

'_refine_ls_weighting_scheme' value 'calc w =
1/[\s^2^(Fo^2^)+(0.0224P)^2^+0.4228P] where P=(Fo^2^+2Fc^2^)/3' was
changed to 'calc'. New tag '_refine_ls_weighting_details' was
created. The value of the new tag was set to 'w =
1/[\s^2^(Fo^2^)+(0.0224P)^2^+0.4228P] where P=(Fo^2^+2Fc^2^)/3'.

Automatic conversion script
Id: cif_fix_values 3143 2015-03-26 13:38:13Z robertas 

2019-11-12
Z value and formula fixed to values more according to usual
chemical conventions.                 miguel
;
_cod_original_formula_sum 'C12 H19 Ce Fe N9 O8'
_cod_original_formula_weight 613.33
_cod_original_formula_units_Z 2
_cod_original_cell_volume 1043.0(6)
_cod_database_code 2005133

loop_
_symmetry_equiv_pos_as_xyz
'x, y, z'
'-x, -y, -z'

loop_
_atom_site_aniso_label
_atom_site_aniso_U_11
_atom_site_aniso_U_22
_atom_site_aniso_U_33
_atom_site_aniso_U_12
_atom_site_aniso_U_13
_atom_site_aniso_U_23
Ce 0.01524(8) 0.01683(8) 0.01549(8) -0.00592(6) 0.00319(5) -0.00410(6)
Fe 0.0234(2) 0.0203(2) 0.0209(2) -0.0112(2) 0.0016(2) -0.0032(2)
C1 0.0208(14) 0.0215(14) 0.0264(15) -0.0087(11) 0.0042(12) -0.0031(11)
C2 0.0239(15) 0.0265(15) 0.0243(14) -0.0129(12) 0.0039(11) -0.0076(12)
C3 0.033(2) 0.030(2) 0.0234(14) -0.0167(13) 0.0012(12) -0.0079(12)
C4 0.036(2) 0.030(2) 0.0247(15) -0.0171(14) 0.0040(13) -0.0048(13)
C5 0.033(2) 0.028(2) 0.037(2) -0.0149(14) 0.0024(14) -0.0065(13)
C6 0.037(2) 0.027(2) 0.029(2) -0.0168(14) -0.0003(13) -0.0030(12)
N1 0.0294(14) 0.0360(15) 0.0315(14) -0.0136(12) -0.0034(11) -0.0075(11)
N2 0.0353(15) 0.0307(14) 0.0364(14) -0.0193(12) 0.0083(12) -0.0067(12)
N3 0.068(2) 0.037(2) 0.0308(15) -0.033(2) 0.0031(14) -0.0042(13)
N4 0.040(2) 0.049(2) 0.041(2) -0.0111(15) 0.0124(14) -0.0095(14)
N5 0.034(2) 0.044(2) 0.076(2) -0.0098(15) 0.016(2) -0.022(2)
N6 0.067(2) 0.053(2) 0.037(2) -0.036(2) -0.010(2) -0.0057(14)
O1 0.0289(11) 0.0295(11) 0.0264(10) -0.0148(9) 0.0067(8) -0.0124(9)
O2 0.0238(11) 0.0473(13) 0.0522(14) -0.0178(10) 0.0120(10) -0.0328(11)
C7 0.0182(14) 0.0200(13) 0.0295(15) -0.0074(11) 0.0024(11) -0.0052(12)
C8 0.025(2) 0.036(2) 0.047(2) -0.0158(15) 0.0059(14) -0.016(2)
N7 0.0267(15) 0.037(2) 0.056(2) -0.0161(13) 0.0008(13) -0.0182(14)
O3 0.0260(11) 0.0271(11) 0.0237(10) -0.0024(9) 0.0015(8) -0.0022(8)
O4 0.0296(11) 0.0308(11) 0.0200(10) -0.0076(9) 0.0064(9) -0.0026(9)
C9 0.0211(14) 0.0236(14) 0.0215(14) -0.0109(12) 0.0028(11) -0.0042(11)
C10 0.029(2) 0.029(2) 0.0198(15) -0.0054(14) 0.0060(13) -0.0029(13)
N8 0.050(2) 0.030(2) 0.0231(15) 0.0041(14) 0.0021(14) -0.0027(12)
O5 0.0270(10) 0.0280(10) 0.0236(10) -0.0130(9) 0.0110(8) -0.0114(8)
O6 0.0208(10) 0.0295(11) 0.0327(11) -0.0088(9) 0.0010(8) -0.0079(9)
C11 0.027(2) 0.0221(14) 0.0205(13) -0.0124(12) 0.0070(11) -0.0101(11)
C12 0.030(2) 0.030(2) 0.025(2) -0.0143(14) 0.0067(13) -0.0080(13)
N9 0.033(2) 0.044(2) 0.0261(15) -0.0071(14) -0.0013(12) 0.0021(14)
O7 0.055(2) 0.0238(12) 0.0251(12) -0.0128(11) 0.0037(12) -0.0051(10)
O8 0.060(2) 0.067(2) 0.036(2) -0.018(2) 0.0074(14) -0.0138(15)

loop_
_atom_site_label
_atom_site_occupancy
_atom_site_fract_x
_atom_site_fract_y
_atom_site_fract_z
_atom_site_U_iso_or_equiv
_atom_site_thermal_displace_type
_atom_site_calc_flag
_atom_site_type_symbol
Ce 1 .20210(2) .34200(2) .452830(10) .01680(6) Uani d Ce
Fe 1 .36460(4) .78054(4) .21788(3) .02176(9) Uani d Fe
C1 1 .4653(3) .7803(3) .3505(2) .0244(6) Uani d C
C2 1 .3575(3) .5966(3) .3064(2) .0246(6) Uani d C
C3 1 .3661(3) .9698(3) .1344(2) .0279(6) Uani d C
C4 1 .5678(4) .6504(4) .1782(3) .0304(7) Uani d C
C5 1 .1616(4) .9055(4) .2596(3) .0334(7) Uani d C
C6 1 .2746(4) .7762(3) .0802(3) .0308(7) Uani d C
N1 1 .5331(3) .7761(3) .4269(2) .0336(6) Uani d N
N2 1 .3483(3) .4915(3) .3597(2) .0334(6) Uani d N
N3 1 .3670(4) 1.0813(3) .0837(2) .0432(7) Uani d N
N4 1 .6870(4) .5701(4) .1571(3) .0489(8) Uani d N
N5 1 .0429(4) .9771(4) .2839(3) .0545(8) Uani d N
N6 1 .2267(4) .7737(4) -.0030(3) .0508(8) Uani d N
O1 1 -.0931(2) .4228(2) .4783(2) .0272(4) Uani d O
O2 1 .0197(2) .2750(3) .3641(2) .0371(5) Uani d O
C7 1 -.0900(3) .3379(3) .4169(2) .0237(6) Uani d C
C8 1 -0.2241(4) .3100(4) .4116(3) .0346(7) Uani d C
H8A 1 -0.315(5) .402(5) .403(3) .045(10) Uiso d H
H8B 1 -0.214(4) .226(5) .471(3) .044(10) Uiso d H
N7 1 -0.2214(3) .2534(4) .3096(3) .0383(7) Uani d N
H7A 1 -0.304(6) .230(6) .301(4) .087(16) Uiso d H
H7B 1 -0.246(6) .342(6) .245(5) .091(17) Uiso d H
H7C 1 -0.117(6) .145(6) .320(4) .077(14) Uiso d H
O3 1 .0408(2) .5621(2) .2803(2) .0312(5) Uani d O
O4 1 -0.1638(2) .7381(2) .3414(2) .0310(5) Uani d O
C9 1 -.0785(3) .6908(3) .2677(2) .0225(6) Uani d C
C10 1 -0.1224(4) .8004(4) .1485(3) .0307(7) Uani d C
H10A 1 -.053(5) .815(5) .118(4) .058(13) Uiso d H
H10B 1 -0.128(4) .755(4) .099(3) .033(9) Uiso d H
N8 1 -0.2669(4) .9433(4) .1400(3) .0456(8) Uani d N
H8C 1 -0.345(6) .960(6) .080(5) .083(16) Uiso d H
H8D 1 -0.295(7) .931(7) .204(6) .11(2) Uiso d H
H8E 1 -0.248(8) 1.015(9) .116(6) .14(3) Uiso d H
O5 1 .3250(2) .2419(2) .2958(2) .0257(4) Uani d O
O6 1 .5723(2) .1552(2) .2719(2) .0293(4) Uani d O
C11 1 .4320(3) .2427(3) .2402(2) .0221(6) Uani d C
C12 1 .3902(4) .3614(4) .1236(3) .0285(6) Uani d C
H12A 1 .426(4) .432(4) .131(3) .041(9) Uiso d H
H12B 1 .435(4) .310(4) .069(3) .036(9) Uiso d H
N9 1 .2236(3) .4471(4) .0912(3) .0417(7) Uani d N
H9A 1 .197(5) .523(5) .032(4) .061(13) Uiso d H
H9B 1 .183(5) .499(5) .141(4) .066(14) Uiso d H
H9C 1 .190(6) .370(6) .093(4) .086(17) Uiso d H
O7 1 .3070(3) .0506(3) .5159(2) .0378(6) Uani d O
H7D 1 .353(4) -.003(4) .577(3) .034(10) Uiso d H
H7E 1 .341(5) .008(5) .468(4) .063(14) Uiso d H
O8 1 .0154(4) .3215(4) .1092(3) .0604(8) Uani d O
H8F 1 .018(7) .305(7) .171(5) .10(2) Uiso d H
H8G 1 .002(11) .267(11) .083(8) .19(5) Uiso d H

loop_
_atom_type_symbol
_atom_type_description
_atom_type_scat_dispersion_real
_atom_type_scat_dispersion_imag
_atom_type_scat_source
C C 0.0033 0.0016 'International Tables Vol C Tables 4.2.6.8 and 6.1.1.4'
H H 0.0000 0.0000 'International Tables Vol C Tables 4.2.6.8 and 6.1.1.4'
N N 0.0061 0.0033 'International Tables Vol C Tables 4.2.6.8 and 6.1.1.4'
O O 0.0106 0.0060 'International Tables Vol C Tables 4.2.6.8 and 6.1.1.4'
Fe Fe 0.3463 0.8444 'International Tables Vol C Tables 4.2.6.8 and 6.1.1.4'
Ce Ce -0.2486 2.6331 'International Tables Vol C Tables 4.2.6.8 and 6.1.1.4'

loop_
_geom_angle_atom_site_label_1
_geom_angle_atom_site_label_2
_geom_angle_atom_site_label_3
_geom_angle_site_symmetry_1
_geom_angle_site_symmetry_3
_geom_angle
_geom_angle_publ_flag
O5 Ce O1 . 2_566 142.49(7) yes
O5 Ce O2 . . 74.32(7) yes
O5 Ce O3 . . 77.53(7) yes
O5 Ce O4 . 2_566 143.29(7) yes
O5 Ce O7 . . 72.75(8) yes
O5 Ce N1 . 2_666 91.90(8) yes
O5 Ce N2 . . 71.48(8) yes
O1 Ce O4 2_566 2_566 72.78(7) ?
O1 Ce O3 2_566 . 75.54(7) ?
O4 Ce O3 2_566 . 134.94(7) ?
O1 Ce O7 2_566 . 143.48(8) ?
O4 Ce O7 2_566 . 70.95(9) ?
O3 Ce O7 . . 136.07(8) ?
O1 Ce O2 2_566 . 119.21(7) ?
O4 Ce O2 2_566 . 98.48(8) ?
O3 Ce O2 . . 70.46(8) ?
O7 Ce O2 . . 70.83(9) ?
O1 Ce N2 2_566 . 74.94(8) ?
O4 Ce N2 2_566 . 129.08(8) ?
O3 Ce N2 . . 69.66(8) ?
O7 Ce N2 . . 127.04(9) ?
O2 Ce N2 . . 131.71(8) ?
O1 Ce N1 2_566 2_666 91.81(8) ?
O4 Ce N1 2_566 2_666 73.02(8) ?
O3 Ce N1 . 2_666 139.35(8) ?
O7 Ce N1 . 2_666 73.79(9) ?
O2 Ce N1 . 2_666 144.42(8) ?
N2 Ce N1 . 2_666 69.76(9) ?
O5 Ce O1 . . 121.84(7) ?
O1 Ce O1 2_566 . 73.28(8) ?
O4 Ce O1 2_566 . 68.45(7) ?
O3 Ce O1 . . 72.29(7) ?
O7 Ce O1 . . 96.97(8) ?
O2 Ce O1 . . 49.17(6) ?
N2 Ce O1 . . 135.12(8) ?
N1 Ce O1 2_666 . 141.25(7) ?
O5 Ce C7 . . 98.12(8) ?
O1 Ce C7 2_566 . 97.39(8) ?
O4 Ce C7 2_566 . 81.93(8) ?
O3 Ce C7 . . 71.24(8) ?
O7 Ce C7 . . 81.68(9) ?
O2 Ce C7 . . 24.18(7) ?
N2 Ce C7 . . 140.84(8) ?
N1 Ce C7 2_666 . 149.39(8) ?
O1 Ce C7 . . 25.12(7) ?
O5 Ce Ce . 2_566 144.63(5) ?
O1 Ce Ce 2_566 2_566 38.49(5) ?
O4 Ce Ce 2_566 2_566 65.48(6) ?
O3 Ce Ce . 2_566 69.73(6) ?
O7 Ce Ce . 2_566 123.89(7) ?
O2 Ce Ce . 2_566 82.30(5) ?
N2 Ce Ce . 2_566 107.80(6) ?
N1 Ce Ce 2_666 2_566 121.71(7) ?
O1 Ce Ce . 2_566 34.79(4) ?
C7 Ce Ce . 2_566 59.22(6) ?
C1 Fe C2 . . 89.74(12) yes
C1 Fe C3 . . 88.88(12) yes
C1 Fe C4 . . 87.48(13) yes
C1 Fe C5 . . 92.61(13) yes
C1 Fe C6 . . 176.57(13) yes
C2 Fe C6 . . 91.21(12) ?
C2 Fe C3 . . 177.29(12) ?
C3 Fe C6 . . 90.31(12) ?
C2 Fe C5 . . 88.02(13) ?
C3 Fe C5 . . 89.72(13) ?
C6 Fe C5 . . 90.72(14) ?
C2 Fe C4 . . 90.48(13) ?
C3 Fe C4 . . 91.79(13) ?
C6 Fe C4 . . 89.21(14) ?
C5 Fe C4 . . 178.50(13) ?
N1 C1 Fe . . 176.1(3) ?
N2 C2 Fe . . 177.5(3) ?
N3 C3 Fe . . 179.1(3) ?
N4 C4 Fe . . 177.9(3) ?
N5 C5 Fe . . 179.2(3) ?
N6 C6 Fe . . 177.2(3) ?
C1 N1 Ce . 2_666 148.5(2) yes
C2 N2 Ce . . 154.9(2) yes
C7 O1 Ce . 2_566 156.0(2) ?
C7 O1 Ce . . 90.7(2) ?
Ce O1 Ce 2_566 . 106.73(8) ?
C7 O2 Ce . . 96.9(2) ?
O2 C7 O1 . . 122.7(3) ?
O2 C7 C8 . . 119.1(3) ?
O1 C7 C8 . . 118.2(3) ?
O2 C7 Ce . . 58.97(15) ?
O1 C7 Ce . . 64.20(14) ?
C8 C7 Ce . . 170.8(2) ?
N7 C8 C7 . . 108.9(3) ?
C9 O3 Ce . . 133.5(2) ?
C9 O4 Ce . 2_566 142.6(2) ?
O4 C9 O3 . . 127.8(3) ?
O4 C9 C10 . . 116.7(2) ?
O3 C9 C10 . . 115.5(2) ?
N8 C10 C9 . . 111.9(3) ?
C11 O5 Ce . . 135.8(2) ?
O5 C11 O6 . . 126.1(3) ?
O5 C11 C12 . . 117.8(3) ?
O6 C11 C12 . . 116.1(2) ?
N9 C12 C11 . . 111.1(3) ?

loop_
_geom_bond_atom_site_label_1
_geom_bond_atom_site_label_2
_geom_bond_site_symmetry_2
_geom_bond_distance
_geom_bond_publ_flag
Ce O1 2_566 2.468(2) yes
Ce O2 . 2.580(2) yes
Ce O3 . 2.518(2) yes
Ce O4 2_566 2.502(2) yes
Ce O5 . 2.420(2) yes
Ce O7 . 2.523(2) yes
Ce N1 2_666 2.624(3) yes
Ce N2 . 2.622(3) yes
Ce O1 . 2.691(2) ?
Ce C7 . 2.989(3) ?
Ce Ce1 2_566 4.142(2) ?
Fe C1 . 1.928(3) yes
Fe C2 . 1.935(3) yes
Fe C3 . 1.937(3) yes
Fe C4 . 1.951(3) yes
Fe C5 . 1.948(3) yes
Fe C6 . 1.947(3) yes
C1 N1 . 1.147(4) yes
C2 N2 . 1.141(4) yes
C3 N3 . 1.147(4) yes
C4 N4 . 1.145(4) yes
C5 N5 . 1.135(4) yes
C6 N6 . 1.144(4) yes
N1 Ce 2_666 2.624(3) ?
O1 C7 . 1.269(3) yes
O1 Ce 2_566 2.468(2) ?
O2 C7 . 1.233(3) yes
C7 C8 . 1.506(4) yes
C8 N7 . 1.490(4) yes
O3 C9 . 1.253(3) yes
O4 C9 . 1.244(3) yes
O4 Ce 2_566 2.502(2) ?
C9 C10 . 1.507(4) yes
C10 N8 . 1.460(4) yes
O5 C11 . 1.250(3) yes
O6 C11 . 1.254(3) yes
C11 C12 . 1.520(4) yes
C12 N9 . 1.471(4) yes
